data_7046950
loop_
_publ_author_name
'Dardun, Vincent'
'Escomel, L\'eon'
'Jeanneau, Erwann'
'Camp, Cl\'ement'

_publ_section_title
;
 On the alcoholysis of alkyl-aluminum(iii) alkoxy-NHC derivatives:
 reactivity of the Al-carbene Lewis pair versus Al-alkyl.
;
_journal_issue 31
_journal_name_full 'Dalton transactions (Cambridge, England : 2003)'
_journal_page_first 10429
_journal_page_last 10433
_journal_paper_doi 10.1039/c8dt01498a
_journal_volume 47
_journal_year 2018
_chemical_absolute_configuration ad
_chemical_formula_moiety 'C24 H39 Al N2 O'
_chemical_formula_sum 'C24 H39 Al N2 O'
_chemical_formula_weight 398.55
_space_group_IT_number 29
_space_group_name_Hall 'P 2c -2ac'
_space_group_name_H-M_alt 'P c a 21'
_symmetry_cell_setting orthorhombic
_symmetry_space_group_name_Hall 'P 2c -2ac'
_symmetry_space_group_name_H-M 'P c a 21'
_atom_sites_solution_hydrogens difmap
_atom_sites_solution_primary direct
_audit_update_record
;
2018-04-10 deposited with the CCDC.
2018-06-29 downloaded from the CCDC.
;
_cell_angle_alpha 90
_cell_angle_beta 90
_cell_angle_gamma 90
_cell_formula_units_Z 8
_cell_length_a 16.3437(11)
_cell_length_b 9.6410(8)
_cell_length_c 30.959(3)
_cell_measurement_reflns_used 11734
_cell_measurement_temperature 150.01(10)
_cell_measurement_theta_max 28.0900
_cell_measurement_theta_min 3.2290
_cell_volume 4878.2(7)
_computing_cell_refinement 'CrysAlisPro 1.171.39.46 (Rigaku OD, 2018)'
_computing_data_collection 'CrysAlisPro 1.171.39.46 (Rigaku OD, 2018)'
_computing_data_reduction 'CrysAlisPro 1.171.39.46 (Rigaku OD, 2018)'
_computing_molecular_graphics 'CAMERON (Watkin et al., 1996)'
_computing_publication_material 'CRYSTALS (Betteridge et al., 2003)'
_computing_structure_refinement 'CRYSTALS (Betteridge et al., 2003)'
_computing_structure_solution 'SIR97 (Altomare et al., 1999)'
_diffrn_ambient_environment N~2~
_diffrn_ambient_temperature 150.01(10)
_diffrn_detector 'CCD plate'
_diffrn_detector_area_resol_mean 10.4685
_diffrn_detector_type Atlas
_diffrn_measured_fraction_theta_full 0.993
_diffrn_measured_fraction_theta_max 0.927
_diffrn_measurement_device 'four-circle diffractometer'
_diffrn_measurement_device_type 'Xcalibur, Atlas, Gemini ultra'
_diffrn_measurement_method \w
_diffrn_radiation_monochromator graphite
_diffrn_radiation_probe x-ray
_diffrn_radiation_type 'Mo K\a'
_diffrn_radiation_wavelength 0.71073
_diffrn_reflns_av_R_equivalents 0.084
_diffrn_reflns_limit_h_max 21
_diffrn_reflns_limit_h_min -20
_diffrn_reflns_limit_k_max 13
_diffrn_reflns_limit_k_min -13
_diffrn_reflns_limit_l_max 38
_diffrn_reflns_limit_l_min -42
_diffrn_reflns_number 46949
_diffrn_reflns_theta_full 25.137
_diffrn_reflns_theta_max 29.573
_diffrn_reflns_theta_min 2.783
_diffrn_source 'fine-focus sealed X-ray tube'
_diffrn_source_type 'Enhance (Mo) X-ray Source'
_diffrn_standards_number 0
_exptl_absorpt_coefficient_mu 0.099
_exptl_absorpt_correction_T_max 0.977
_exptl_absorpt_correction_T_min 0.959
_exptl_absorpt_correction_type analytical
_exptl_absorpt_process_details
;
CrysAlisPro 1.171.39.46 (Rigaku Oxford Diffraction, 2018)
Analytical numeric absorption correction using a multifaceted crystal
            model based on expressions derived by R.C. Clark & J.S. Reid.
(Clark, R. C. & Reid, J. S. (1995). Acta Cryst. A51, 887-897)
Empirical absorption correction using spherical harmonics,
 implemented in SCALE3 ABSPACK scaling algorithm.
;
_exptl_crystal_colour colorless
_exptl_crystal_density_diffrn 1.085
_exptl_crystal_density_method 'not measured'
_exptl_crystal_description block
_exptl_crystal_F_000 1744
_exptl_crystal_size_max 0.267
_exptl_crystal_size_mid 0.207
_exptl_crystal_size_min 0.128
_refine_diff_density_max 1.97
_refine_diff_density_min -1.06
_refine_ls_abs_structure_details
; 
 Parsons, Flack & Wagner (2013), 
 3614 Friedel Pairs 
;
_refine_ls_abs_structure_Flack 0.19(13)
_refine_ls_extinction_method None
_refine_ls_goodness_of_fit_ref 1.0011
_refine_ls_hydrogen_treatment constr
_refine_ls_matrix_type full
_refine_ls_number_parameters 506
_refine_ls_number_reflns 11855
_refine_ls_number_restraints 1
_refine_ls_R_factor_all 0.1212
_refine_ls_R_factor_gt 0.1020
_refine_ls_shift/su_max 0.0007992
_refine_ls_shift/su_mean 0.0000817
_refine_ls_structure_factor_coef Fsqd
_refine_ls_weighting_details
;
 Method, part 1, Chebychev polynomial, (Watkin, 1994, Prince, 1982) 
 [weight] = 1.0/[A~0~*T~0~(x)+A~1~*T~1~(x) ... +A~n-1~]*T~n-1~(x)] 
 where A~i~ are the Chebychev coefficients listed below and x= Fcalc/Fmax 
 Method = Robust Weighting (Prince, 1982) 
 W = [weight] * [1-(deltaF/6*sigmaF)^2^]^2^ 
 A~i~ are: 
 0.155E+04 0.239E+04 0.126E+04 323. 
;
_refine_ls_weighting_scheme calc
_refine_ls_wR_factor_all 0.2342
_refine_ls_wR_factor_gt 0.1918
_refine_ls_wR_factor_ref 0.2342
_reflns_limit_h_max 21
_reflns_limit_h_min 0
_reflns_limit_k_max 13
_reflns_limit_k_min 0
_reflns_limit_l_max 38
_reflns_limit_l_min -42
_reflns_number_gt 9123
_reflns_number_total 11928
_reflns_threshold_expression I>2.0\s(I)
_oxford_diffrn_Wilson_B_factor 2.50
_oxford_diffrn_Wilson_scale 0.19
_oxford_refine_ls_r_factor_ref 0.1212
_oxford_refine_ls_scale 2.324(18)
_oxford_reflns_number_all 11855
_cod_data_source_file c8dt01498a2.cif
_cod_data_source_block I_CCDC1
_cod_depositor_comments 'Adding full bibliography for 7046949--7046951.cif.'
_cod_original_sg_symbol_H-M 'P c a 21 '
_cod_database_code 7046950
_oxdiff_exptl_absorpt_empirical_full_min 0.822
_oxdiff_exptl_absorpt_empirical_full_max 1.286
_oxdiff_exptl_absorpt_empirical_details
;
Empirical correction (ABSPACK) includes:
- Absorption correction using spherical harmonics
- Frame scaling
;
_oxford_refine_reflns_threshold_expression_ref I>-10.0\s(I)
_oxford_hooft_y 0.08(10)
_oxford_bijvoet_difference 0.19(13)
_oxford_refined_flack_x 0.5(3)

loop_
_symmetry_equiv_pos_as_xyz
x,y,z
-x+1/2,y,z+1/2
x+1/2,-y,z
-x,-y,z+1/2

loop_
_atom_site_label
_atom_site_type_symbol
_atom_site_fract_x
_atom_site_fract_y
_atom_site_fract_z
_atom_site_U_iso_or_equiv
_atom_site_occupancy
_atom_site_adp_type
_atom_site_refinement_flags_posn
Al1 Al 0.53826(8) 0.38651(14) 0.50002(6) 0.0227 1.0000 Uani .
O2 O 0.5923(2) 0.4117(4) 0.54904(12) 0.0304 1.0000 Uani .
C3 C 0.5645(3) 0.4770(6) 0.58645(17) 0.0326 1.0000 Uani .
C4 C 0.5629(4) 0.6334(6) 0.5815(2) 0.0419 1.0000 Uani .
H41 H 0.5414 0.6751 0.6073 0.0631 1.0000 Uiso R
H42 H 0.5291 0.6579 0.5571 0.0631 1.0000 Uiso R
H43 H 0.6175 0.6667 0.5764 0.0630 1.0000 Uiso R
C5 C 0.6218(3) 0.4370(7) 0.62428(19) 0.0385 1.0000 Uani .
H51 H 0.6183 0.3388 0.6296 0.0591 1.0000 Uiso R
H52 H 0.6776 0.4605 0.6174 0.0589 1.0000 Uiso R
H53 H 0.6051 0.4870 0.6500 0.0590 1.0000 Uiso R
C6 C 0.4794(3) 0.4205(6) 0.59874(17) 0.0329 1.0000 Uani .
N7 N 0.4159(2) 0.4560(5) 0.56723(14) 0.0275 1.0000 Uani .
C8 C 0.4257(3) 0.4474(5) 0.52395(17) 0.0264 1.0000 Uani .
N9 N 0.3529(2) 0.4888(5) 0.50732(15) 0.0285 1.0000 Uani .
C10 C 0.2980(3) 0.5152(6) 0.53954(19) 0.0314 1.0000 Uani .
C11 C 0.3378(3) 0.4996(6) 0.5775(2) 0.0324 1.0000 Uani .
H111 H 0.3170 0.5155 0.6053 0.0411 1.0000 Uiso R
H101 H 0.2435 0.5405 0.5357 0.0411 1.0000 Uiso R
C12 C 0.3386(3) 0.5013(5) 0.46176(18) 0.0252 1.0000 Uani .
C13 C 0.3465(3) 0.6294(5) 0.44270(18) 0.0299 1.0000 Uani .
C14 C 0.3780(4) 0.7535(6) 0.4681(2) 0.0454 1.0000 Uani .
H141 H 0.3863 0.8297 0.4484 0.0690 1.0000 Uiso R
H142 H 0.3378 0.7790 0.4895 0.0689 1.0000 Uiso R
H143 H 0.4288 0.7298 0.4818 0.0690 1.0000 Uiso R
C15 C 0.3348(4) 0.6397(7) 0.3982(2) 0.0388 1.0000 Uani .
C16 C 0.3122(3) 0.5278(7) 0.37368(18) 0.0380 1.0000 Uani .
C17 C 0.3019(3) 0.3999(6) 0.39367(19) 0.0342 1.0000 Uani .
C18 C 0.3142(3) 0.3859(5) 0.43843(19) 0.0314 1.0000 Uani .
C19 C 0.2983(4) 0.2470(6) 0.4602(2) 0.0425 1.0000 Uani .
H191 H 0.2752 0.2594 0.4884 0.0660 1.0000 Uiso R
H193 H 0.2623 0.1922 0.4426 0.0663 1.0000 Uiso R
H192 H 0.3501 0.1994 0.4632 0.0660 1.0000 Uiso R
H171 H 0.2868 0.3232 0.3773 0.0413 1.0000 Uiso R
C20 C 0.2998(5) 0.5422(9) 0.3254(2) 0.0577 1.0000 Uani .
H201 H 0.3113 0.4548 0.3119 0.0840 1.0000 Uiso R
H203 H 0.2439 0.5691 0.3196 0.0839 1.0000 Uiso R
H202 H 0.3363 0.6122 0.3144 0.0841 1.0000 Uiso R
H151 H 0.3431 0.7253 0.3848 0.0463 1.0000 Uiso R
H62 H 0.4828 0.3197 0.6015 0.0413 1.0000 Uiso R
H61 H 0.4641 0.4598 0.6265 0.0412 1.0000 Uiso R
C21 C 0.5258(3) 0.1845(5) 0.48943(16) 0.0284 1.0000 Uani .
C22 C 0.6006(3) 0.0929(6) 0.4965(2) 0.0345 1.0000 Uani .
C23 C 0.5844(4) -0.0621(6) 0.4962(2) 0.0459 1.0000 Uani .
H232 H 0.6353 -0.1114 0.4971 0.0709 1.0000 Uiso R
H231 H 0.5558 -0.0874 0.4702 0.0712 1.0000 Uiso R
H233 H 0.5520 -0.0861 0.5209 0.0710 1.0000 Uiso R
C24 C 0.6690(5) 0.1251(8) 0.4645(4) 0.0779 1.0000 Uani .
H242 H 0.7139 0.0626 0.4689 0.1200 1.0000 Uiso R
H243 H 0.6494 0.1154 0.4353 0.1200 1.0000 Uiso R
H241 H 0.6882 0.2185 0.4685 0.1200 1.0000 Uiso R
H221 H 0.6207 0.1146 0.5258 0.0432 1.0000 Uiso R
H212 H 0.5087 0.1728 0.4595 0.0340 1.0000 Uiso R
H211 H 0.4825 0.1520 0.5089 0.0344 1.0000 Uiso R
C25 C 0.5780(3) 0.5131(6) 0.45497(19) 0.0327 1.0000 Uani .
C26 C 0.5436(3) 0.5027(6) 0.4081(2) 0.0330 1.0000 Uani .
C27 C 0.5792(5) 0.3792(7) 0.3845(2) 0.0468 1.0000 Uani .
H272 H 0.5566 0.3746 0.3556 0.0740 1.0000 Uiso R
H271 H 0.5665 0.2945 0.3998 0.0739 1.0000 Uiso R
H273 H 0.6377 0.3891 0.3826 0.0740 1.0000 Uiso R
C28 C 0.5589(5) 0.6347(8) 0.3827(3) 0.0553 1.0000 Uani .
H282 H 0.5428 0.6225 0.3532 0.0848 1.0000 Uiso R
H283 H 0.6163 0.6561 0.3834 0.0849 1.0000 Uiso R
H281 H 0.5287 0.7107 0.3952 0.0850 1.0000 Uiso R
H261 H 0.4840 0.4896 0.4103 0.0393 1.0000 Uiso R
H252 H 0.6365 0.4993 0.4529 0.0401 1.0000 Uiso R
H251 H 0.5668 0.6066 0.4652 0.0404 1.0000 Uiso R
Al29 Al 0.79841(8) 0.11526(15) 0.69922(6) 0.0262 1.0000 Uani .
O30 O 0.8524(2) 0.0851(5) 0.65066(13) 0.0390 1.0000 Uani .
C31 C 0.8235(3) 0.0242(6) 0.61208(18) 0.0313 1.0000 Uani .
C32 C 0.7400(3) 0.0856(6) 0.59992(17) 0.0337 1.0000 Uani .
N33 N 0.6755(3) 0.0516(5) 0.63162(14) 0.0302 1.0000 Uani .
C34 C 0.6861(3) 0.0553(5) 0.67464(16) 0.0267 1.0000 Uani .
N35 N 0.6122(2) 0.0157(4) 0.69097(14) 0.0251 1.0000 Uani .
C36 C 0.5955(3) -0.0004(5) 0.73667(18) 0.0276 1.0000 Uani .
C37 C 0.5726(4) 0.1145(6) 0.76086(19) 0.0344 1.0000 Uani .
C38 C 0.5613(4) 0.0943(7) 0.8047(2) 0.0406 1.0000 Uani .
C39 C 0.5709(4) -0.0332(7) 0.8240(2) 0.0410 1.0000 Uani .
C40 C 0.5927(3) -0.1462(6) 0.79827(18) 0.0335 1.0000 Uani .
C41 C 0.6075(3) -0.1318(6) 0.75444(18) 0.0316 1.0000 Uani .
C42 C 0.6373(4) -0.2509(6) 0.7270(2) 0.0405 1.0000 Uani .
H421 H 0.6323 -0.3365 0.7430 0.0629 1.0000 Uiso R
H423 H 0.6044 -0.2566 0.7014 0.0629 1.0000 Uiso R
H422 H 0.6933 -0.2362 0.7190 0.0631 1.0000 Uiso R
H401 H 0.5968 -0.2341 0.8108 0.0411 1.0000 Uiso R
C43 C 0.5594(5) -0.0507(9) 0.8725(2) 0.0556 1.0000 Uani .
H433 H 0.5437 -0.1450 0.8786 0.0870 1.0000 Uiso R
H431 H 0.5182 0.0119 0.8826 0.0869 1.0000 Uiso R
H432 H 0.6102 -0.0291 0.8869 0.0870 1.0000 Uiso R
H381 H 0.5466 0.1698 0.8215 0.0491 1.0000 Uiso R
C44 C 0.5563(4) 0.2531(7) 0.7409(2) 0.0438 1.0000 Uani .
H441 H 0.5356 0.3155 0.7626 0.0650 1.0000 Uiso R
H442 H 0.5167 0.2426 0.7180 0.0651 1.0000 Uiso R
H443 H 0.6067 0.2892 0.7292 0.0649 1.0000 Uiso R
C45 C 0.5568(3) -0.0055(7) 0.65829(19) 0.0356 1.0000 Uani .
C46 C 0.5971(3) 0.0124(7) 0.62129(19) 0.0356 1.0000 Uani .
H461 H 0.5760 0.0030 0.5933 0.0439 1.0000 Uiso R
H451 H 0.5023 -0.0273 0.6617 0.0433 1.0000 Uiso R
H321 H 0.7236 0.0497 0.5719 0.0400 1.0000 Uiso R
H322 H 0.7458 0.1862 0.5981 0.0398 1.0000 Uiso R
C47 C 0.8819(4) 0.0637(8) 0.57611(19) 0.0437 1.0000 Uani .
H473 H 0.8639 0.0241 0.5490 0.0660 1.0000 Uiso R
H472 H 0.9357 0.0300 0.5830 0.0658 1.0000 Uiso R
H471 H 0.8837 0.1634 0.5737 0.0660 1.0000 Uiso R
C48 C 0.8198(5) -0.1323(7) 0.6168(3) 0.0530 1.0000 Uani .
H481 H 0.8087 -0.1737 0.5891 0.0780 1.0000 Uiso R
H482 H 0.8711 -0.1668 0.6279 0.0780 1.0000 Uiso R
H483 H 0.7771 -0.1575 0.6367 0.0780 1.0000 Uiso R
C49 C 0.8367(3) -0.0092(5) 0.74521(19) 0.0281 1.0000 Uani .
C50 C 0.8019(3) 0.0007(6) 0.7906(2) 0.0321 1.0000 Uani .
C51 C 0.8370(4) 0.1258(7) 0.8150(2) 0.0457 1.0000 Uani .
H512 H 0.8182 0.1243 0.8444 0.0689 1.0000 Uiso R
H511 H 0.8962 0.1210 0.8147 0.0689 1.0000 Uiso R
H513 H 0.8193 0.2103 0.8011 0.0690 1.0000 Uiso R
C52 C 0.8185(5) -0.1296(8) 0.8174(3) 0.0528 1.0000 Uani .
H522 H 0.7913 -0.1215 0.8448 0.0788 1.0000 Uiso R
H523 H 0.7986 -0.2097 0.8024 0.0789 1.0000 Uiso R
H521 H 0.8762 -0.1391 0.8217 0.0789 1.0000 Uiso R
H501 H 0.7429 0.0141 0.7886 0.0412 1.0000 Uiso R
H492 H 0.8274 -0.1027 0.7353 0.0352 1.0000 Uiso R
H491 H 0.8955 0.0070 0.7474 0.0350 1.0000 Uiso R
C53 C 0.7865(3) 0.3190(5) 0.70924(17) 0.0296 1.0000 Uani .
C54 C 0.8618(3) 0.4093(6) 0.7012(2) 0.0362 1.0000 Uani .
C55 C 0.8439(4) 0.5659(6) 0.7022(2) 0.0426 1.0000 Uani .
H552 H 0.8914 0.6165 0.6934 0.0658 1.0000 Uiso R
H551 H 0.7992 0.5883 0.6831 0.0660 1.0000 Uiso R
H553 H 0.8299 0.5919 0.7314 0.0659 1.0000 Uiso R
C56 C 0.9284(4) 0.3781(8) 0.7345(4) 0.0675 1.0000 Uani .
H562 H 0.9766 0.4301 0.7277 0.1020 1.0000 Uiso R
H563 H 0.9409 0.2805 0.7344 0.1018 1.0000 Uiso R
H561 H 0.9089 0.4046 0.7628 0.1020 1.0000 Uiso R
H541 H 0.8844 0.3870 0.6722 0.0460 1.0000 Uiso R
H532 H 0.7443 0.3523 0.6893 0.0373 1.0000 Uiso R
H531 H 0.7688 0.3349 0.7389 0.0371 1.0000 Uiso R

loop_
_atom_site_aniso_label
_atom_site_aniso_U_11
_atom_site_aniso_U_22
_atom_site_aniso_U_33
_atom_site_aniso_U_23
_atom_site_aniso_U_13
_atom_site_aniso_U_12
Al1 0.0175(6) 0.0260(6) 0.0247(6) 0.0002(5) 0.0028(5) 0.0005(5)
O2 0.0189(15) 0.046(2) 0.0262(16) -0.0049(15) -0.0000(13) 0.0059(14)
C3 0.031(2) 0.045(3) 0.022(2) -0.007(2) -0.0048(19) 0.010(2)
C4 0.048(3) 0.030(3) 0.048(3) -0.003(2) -0.010(3) 0.004(2)
C5 0.030(3) 0.054(3) 0.032(3) 0.002(2) -0.003(2) 0.003(2)
C6 0.022(2) 0.048(3) 0.030(2) 0.006(2) 0.0013(18) 0.005(2)
N7 0.0170(17) 0.041(2) 0.0247(19) -0.0003(17) 0.0016(14) 0.0019(16)
C8 0.024(2) 0.024(2) 0.031(2) 0.0028(17) -0.0005(17) 0.0042(17)
N9 0.0120(16) 0.042(2) 0.031(2) -0.0029(17) 0.0004(15) -0.0008(15)
C10 0.0145(19) 0.048(3) 0.031(3) -0.004(2) 0.0034(17) 0.0075(19)
C11 0.017(2) 0.046(3) 0.034(3) -0.006(2) 0.0059(18) 0.0054(19)
C12 0.0176(19) 0.029(2) 0.029(3) -0.0029(17) -0.0012(16) 0.0009(16)
C13 0.028(2) 0.030(2) 0.032(3) -0.0030(19) -0.0013(19) 0.0067(18)
C14 0.053(4) 0.034(3) 0.050(3) -0.003(2) -0.005(3) -0.008(2)
C15 0.032(3) 0.050(3) 0.034(3) 0.006(2) 0.001(2) 0.017(2)
C16 0.025(2) 0.062(4) 0.027(3) -0.004(3) -0.0068(19) 0.011(2)
C17 0.025(2) 0.037(3) 0.040(3) -0.014(2) -0.004(2) 0.0032(19)
C18 0.024(2) 0.032(2) 0.038(3) -0.003(2) 0.000(2) -0.0069(18)
C19 0.042(3) 0.033(3) 0.053(3) -0.002(2) -0.004(3) -0.018(2)
C20 0.070(5) 0.075(5) 0.028(3) -0.001(3) -0.011(3) 0.017(4)
C21 0.026(2) 0.028(2) 0.031(2) -0.0004(18) 0.0009(17) -0.0046(17)
C22 0.028(2) 0.035(2) 0.041(3) 0.005(2) -0.003(2) 0.005(2)
C23 0.052(4) 0.031(3) 0.055(4) 0.004(3) 0.002(3) 0.002(2)
C24 0.045(4) 0.044(4) 0.145(9) 0.028(5) 0.042(5) 0.021(3)
C25 0.027(2) 0.040(3) 0.031(3) 0.007(2) 0.002(2) -0.003(2)
C26 0.028(2) 0.034(3) 0.037(3) 0.006(2) 0.003(2) 0.0036(19)
C27 0.058(4) 0.048(4) 0.034(3) 0.001(3) 0.001(3) 0.003(3)
C28 0.059(4) 0.051(4) 0.055(4) 0.022(3) -0.001(4) 0.005(3)
Al29 0.0195(6) 0.0314(7) 0.0278(7) -0.0001(6) 0.0002(5) -0.0015(5)
O30 0.0240(18) 0.061(3) 0.0323(19) -0.0061(18) 0.0015(15) -0.0026(17)
C31 0.020(2) 0.047(3) 0.027(2) 0.002(2) -0.0012(17) 0.012(2)
C32 0.026(2) 0.046(3) 0.030(2) 0.010(2) 0.0040(19) 0.007(2)
N33 0.0218(19) 0.044(2) 0.025(2) 0.0028(18) 0.0011(15) 0.0037(17)
C34 0.0182(19) 0.037(2) 0.025(2) -0.0034(18) -0.0011(16) 0.0014(17)
N35 0.0162(17) 0.036(2) 0.023(2) -0.0002(15) 0.0022(14) -0.0007(14)
C36 0.019(2) 0.035(3) 0.028(3) 0.0010(18) -0.0008(17) 0.0010(17)
C37 0.036(3) 0.036(3) 0.031(3) -0.002(2) 0.001(2) 0.001(2)
C38 0.029(3) 0.057(3) 0.036(3) -0.008(3) 0.003(2) 0.006(2)
C39 0.029(3) 0.059(4) 0.035(3) 0.002(3) 0.003(2) -0.005(3)
C40 0.029(2) 0.035(2) 0.036(3) 0.007(2) 0.002(2) -0.008(2)
C41 0.022(2) 0.037(3) 0.036(3) -0.000(2) 0.0012(19) -0.0046(19)
C42 0.043(3) 0.032(3) 0.046(3) -0.001(2) 0.005(2) -0.003(2)
C43 0.056(4) 0.078(5) 0.033(3) 0.002(3) 0.004(3) -0.005(4)
C44 0.040(3) 0.044(3) 0.047(3) -0.001(3) 0.002(3) 0.010(3)
C45 0.020(2) 0.058(4) 0.029(3) 0.002(2) -0.0003(19) -0.009(2)
C46 0.027(2) 0.053(3) 0.027(3) -0.003(2) -0.004(2) -0.002(2)
C47 0.031(3) 0.068(4) 0.032(3) -0.001(3) 0.009(2) 0.004(3)
C48 0.051(4) 0.046(4) 0.062(4) 0.005(3) 0.014(3) 0.020(3)
C49 0.028(2) 0.023(2) 0.033(3) 0.0033(17) -0.0047(19) -0.0006(17)
C50 0.019(2) 0.046(3) 0.032(3) 0.009(2) -0.0054(19) -0.0042(19)
C51 0.049(3) 0.057(4) 0.032(3) -0.000(3) -0.006(3) -0.006(3)
C52 0.062(4) 0.053(4) 0.043(4) 0.020(3) -0.010(3) -0.008(3)
C53 0.021(2) 0.033(2) 0.035(3) 0.006(2) -0.0027(17) -0.0018(17)
C54 0.037(3) 0.031(2) 0.041(3) 0.002(2) 0.007(2) -0.005(2)
C55 0.041(3) 0.031(3) 0.056(4) 0.000(3) -0.000(3) 0.007(2)
C56 0.032(3) 0.048(4) 0.122(8) 0.017(4) -0.023(4) -0.008(3)

loop_
_atom_type_symbol
_atom_type_scat_dispersion_real
_atom_type_scat_dispersion_imag
_atom_type_scat_Cromer_Mann_a1
_atom_type_scat_Cromer_Mann_b1
_atom_type_scat_Cromer_Mann_a2
_atom_type_scat_Cromer_Mann_b2
_atom_type_scat_Cromer_Mann_a3
_atom_type_scat_Cromer_Mann_b3
_atom_type_scat_Cromer_Mann_a4
_atom_type_scat_Cromer_Mann_b4
_atom_type_scat_Cromer_Mann_c
_atom_type_scat_source
C 0.0033 0.0016 2.3100 20.8439 1.0200 10.2075 1.5886 0.5687 0.8650 51.6512 0.2156 'International Tables Vol C 4.2.6.8 and 6.1.1.4'
H 0.0000 0.0000 0.4930 10.5109 0.3229 26.1257 0.1402 3.1424 0.0408 57.7998 0.0030 'International Tables Vol C 4.2.6.8 and 6.1.1.4'
N 0.0061 0.0033 12.2126 0.0057 3.1322 9.8933 2.0125 28.9975 1.1663 0.5826 -11.5290 'International Tables Vol C 4.2.6.8 and 6.1.1.4'
O 0.0106 0.0060 3.0485 13.2771 2.2868 5.7011 1.5463 0.3239 0.8670 32.9089 0.2508 'International Tables Vol C 4.2.6.8 and 6.1.1.4'
Al 0.0645 0.0514 6.4202 3.0387 1.9002 0.7426 1.5936 31.5472 1.9646 85.0886 1.1151 'International Tables Vol C 4.2.6.8 and 6.1.1.4'

loop_
_geom_angle_atom_site_label_1
_geom_angle_atom_site_label_2
_geom_angle_atom_site_label_3
_geom_angle
_geom_angle_publ_flag
O2 Al1 C8 95.61(19) yes
O2 Al1 C21 109.1(2) yes
C8 Al1 C21 104.3(2) yes
O2 Al1 C25 111.0(2) yes
C8 Al1 C25 111.8(2) yes
C21 Al1 C25 121.8(2) yes
Al1 O2 C3 127.6(3) yes
O2 C3 C4 111.7(5) yes
O2 C3 C5 108.6(4) yes
C4 C3 C5 109.6(5) yes
O2 C3 C6 109.9(4) yes
C4 C3 C6 111.2(5) yes
C5 C3 C6 105.7(5) yes
C3 C4 H41 109.7 no
C3 C4 H42 109.4 no
H41 C4 H42 109.8 no
C3 C4 H43 109.5 no
H41 C4 H43 109.6 no
H42 C4 H43 108.8 no
C3 C5 H51 109.8 no
C3 C5 H52 110.2 no
H51 C5 H52 109.0 no
C3 C5 H53 109.0 no
H51 C5 H53 109.4 no
H52 C5 H53 109.4 no
C3 C6 N7 113.1(4) yes
C3 C6 H62 108.8 no
N7 C6 H62 109.3 no
C3 C6 H61 108.3 no
N7 C6 H61 108.3 no
H62 C6 H61 109.1 no
C6 N7 C8 124.1(4) yes
C6 N7 C11 124.9(4) yes
C8 N7 C11 110.9(4) yes
Al1 C8 N7 118.6(3) yes
Al1 C8 N9 136.7(4) yes
N7 C8 N9 104.7(4) yes
C8 N9 C10 110.7(4) yes
C8 N9 C12 122.8(4) yes
C10 N9 C12 126.5(4) yes
N9 C10 C11 107.3(4) yes
N9 C10 H101 125.8 no
C11 C10 H101 126.8 no
N7 C11 C10 106.2(5) yes
N7 C11 H111 126.7 no
C10 C11 H111 127.2 no
N9 C12 C13 118.8(5) yes
N9 C12 C18 119.5(5) yes
C13 C12 C18 121.6(5) yes
C12 C13 C14 121.1(5) yes
C12 C13 C15 118.4(5) yes
C14 C13 C15 120.1(6) yes
C13 C14 H141 108.6 no
C13 C14 H142 109.0 no
H141 C14 H142 109.6 no
C13 C14 H143 109.6 no
H141 C14 H143 109.9 no
H142 C14 H143 110.2 no
C13 C15 C16 121.9(6) yes
C13 C15 H151 118.7 no
C16 C15 H151 119.4 no
C15 C16 C17 119.0(5) yes
C15 C16 C20 120.7(7) yes
C17 C16 C20 120.3(6) yes
C16 C17 C18 120.4(5) yes
C16 C17 H171 119.7 no
C18 C17 H171 119.9 no
C17 C18 C12 118.6(5) yes
C17 C18 C19 119.7(5) yes
C12 C18 C19 121.7(5) yes
C18 C19 H191 111.1 no
C18 C19 H193 109.9 no
H191 C19 H193 110.1 no
C18 C19 H192 108.1 no
H191 C19 H192 108.2 no
H193 C19 H192 109.3 no
C16 C20 H201 108.9 no
C16 C20 H203 109.5 no
H201 C20 H203 109.9 no
C16 C20 H202 109.3 no
H201 C20 H202 110.0 no
H203 C20 H202 109.4 no
Al1 C21 C22 117.5(4) yes
Al1 C21 H212 107.4 no
C22 C21 H212 107.4 no
Al1 C21 H211 106.6 no
C22 C21 H211 107.8 no
H212 C21 H211 110.0 no
C21 C22 C23 115.4(5) yes
C21 C22 C24 112.2(5) yes
C23 C22 C24 108.9(5) yes
C21 C22 H221 105.9 no
C23 C22 H221 105.8 no
C24 C22 H221 108.2 no
C22 C23 H232 109.7 no
C22 C23 H231 109.9 no
H232 C23 H231 108.8 no
C22 C23 H233 109.2 no
H232 C23 H233 109.6 no
H231 C23 H233 109.6 no
C22 C24 H242 109.9 no
C22 C24 H243 110.3 no
H242 C24 H243 109.1 no
C22 C24 H241 110.2 no
H242 C24 H241 108.6 no
H243 C24 H241 108.8 no
Al1 C25 C26 120.1(4) yes
Al1 C25 H252 106.8 no
C26 C25 H252 106.5 no
Al1 C25 H251 106.4 no
C26 C25 H251 107.2 no
H252 C25 H251 109.5 no
C25 C26 C27 111.2(5) yes
C25 C26 C28 111.6(5) yes
C27 C26 C28 110.3(6) yes
C25 C26 H261 107.5 no
C27 C26 H261 108.2 no
C28 C26 H261 107.9 no
C26 C27 H272 109.6 no
C26 C27 H271 110.1 no
H272 C27 H271 109.4 no
C26 C27 H273 109.5 no
H272 C27 H273 109.2 no
H271 C27 H273 109.1 no
C26 C28 H282 110.2 no
C26 C28 H283 109.3 no
H282 C28 H283 108.4 no
C26 C28 H281 110.3 no
H282 C28 H281 109.5 no
H283 C28 H281 109.1 no
O30 Al29 C34 94.83(19) yes
O30 Al29 C49 110.9(2) yes
C34 Al29 C49 112.3(2) yes
O30 Al29 C53 110.0(2) yes
C34 Al29 C53 104.2(2) yes
C49 Al29 C53 121.3(2) yes
Al29 O30 C31 128.4(3) yes
O30 C31 C32 110.1(4) yes
O30 C31 C47 107.8(5) yes
C32 C31 C47 106.4(5) yes
O30 C31 C48 110.2(5) yes
C32 C31 C48 111.8(5) yes
C47 C31 C48 110.3(5) yes
C31 C32 N33 112.7(4) yes
C31 C32 H321 109.1 no
N33 C32 H321 108.5 no
C31 C32 H322 108.2 no
N33 C32 H322 109.1 no
H321 C32 H322 109.3 no
C32 N33 C34 124.1(4) yes
C32 N33 C46 124.9(5) yes
C34 N33 C46 111.0(4) yes
Al29 C34 N33 119.1(4) yes
Al29 C34 N35 136.7(4) yes
N33 C34 N35 104.3(4) yes
C34 N35 C36 124.0(4) yes
C34 N35 C45 110.7(4) yes
C36 N35 C45 125.3(4) yes
N35 C36 C37 119.4(5) yes
N35 C36 C41 117.1(5) yes
C37 C36 C41 123.4(5) yes
C36 C37 C38 116.9(5) yes
C36 C37 C44 122.6(5) yes
C38 C37 C44 120.4(5) yes
C37 C38 C39 122.4(6) yes
C37 C38 H381 118.3 no
C39 C38 H381 119.2 no
C38 C39 C40 118.7(6) yes
C38 C39 C43 120.9(6) yes
C40 C39 C43 120.5(6) yes
C39 C40 C41 121.6(5) yes
C39 C40 H401 119.3 no
C41 C40 H401 119.1 no
C36 C41 C40 116.9(5) yes
C36 C41 C42 121.0(5) yes
C40 C41 C42 122.1(5) yes
C41 C42 H421 109.6 no
C41 C42 H423 109.1 no
H421 C42 H423 109.0 no
C41 C42 H422 110.0 no
H421 C42 H422 110.0 no
H423 C42 H422 109.1 no
C39 C43 H433 109.3 no
C39 C43 H431 109.7 no
H433 C43 H431 110.2 no
C39 C43 H432 109.0 no
H433 C43 H432 110.0 no
H431 C43 H432 108.6 no
C37 C44 H441 109.4 no
C37 C44 H442 109.2 no
H441 C44 H442 110.1 no
C37 C44 H443 109.0 no
H441 C44 H443 109.6 no
H442 C44 H443 109.5 no
N35 C45 C46 106.7(4) yes
N35 C45 H451 125.9 no
C46 C45 H451 127.4 no
N33 C46 C45 107.3(5) yes
N33 C46 H461 125.8 no
C45 C46 H461 126.9 no
C31 C47 H473 110.3 no
C31 C47 H472 109.2 no
H473 C47 H472 109.7 no
C31 C47 H471 109.0 no
H473 C47 H471 109.6 no
H472 C47 H471 109.0 no
C31 C48 H481 109.4 no
C31 C48 H482 110.0 no
H481 C48 H482 109.6 no
C31 C48 H483 110.0 no
H481 C48 H483 109.3 no
H482 C48 H483 108.6 no
Al29 C49 C50 120.8(4) yes
Al29 C49 H492 106.9 no
C50 C49 H492 107.1 no
Al29 C49 H491 105.5 no
C50 C49 H491 107.1 no
H492 C49 H491 109.1 no
C49 C50 C51 111.4(5) yes
C49 C50 C52 112.5(5) yes
C51 C50 C52 108.1(5) yes
C49 C50 H501 108.7 no
C51 C50 H501 107.3 no
C52 C50 H501 108.6 no
C50 C51 H512 109.6 no
C50 C51 H511 109.3 no
H512 C51 H511 109.2 no
C50 C51 H513 109.3 no
H512 C51 H513 109.8 no
H511 C51 H513 109.6 no
C50 C52 H522 109.2 no
C50 C52 H523 109.7 no
H522 C52 H523 109.7 no
C50 C52 H521 109.3 no
H522 C52 H521 109.9 no
H523 C52 H521 109.0 no
Al29 C53 C54 117.2(4) yes
Al29 C53 H532 107.1 no
C54 C53 H532 106.1 no
Al29 C53 H531 109.2 no
C54 C53 H531 107.6 no
H532 C53 H531 109.4 no
C53 C54 C55 113.8(5) yes
C53 C54 C56 110.6(5) yes
C55 C54 C56 108.4(5) yes
C53 C54 H541 108.8 no
C55 C54 H541 107.5 no
C56 C54 H541 107.5 no
C54 C55 H552 109.9 no
C54 C55 H551 110.6 no
H552 C55 H551 109.0 no
C54 C55 H553 108.6 no
H552 C55 H553 109.0 no
H551 C55 H553 109.7 no
C54 C56 H562 109.5 no
C54 C56 H563 109.9 no
H562 C56 H563 109.7 no
C54 C56 H561 109.0 no
H562 C56 H561 109.4 no
H563 C56 H561 109.4 no

loop_
_geom_bond_atom_site_label_1
_geom_bond_atom_site_label_2
_geom_bond_distance
_geom_bond_publ_flag
Al1 O2 1.773(4) yes
Al1 C8 2.068(5) yes
Al1 C21 1.986(5) yes
Al1 C25 1.964(6) yes
O2 C3 1.394(6) yes
C3 C4 1.517(8) yes
C3 C5 1.549(7) yes
C3 C6 1.541(8) yes
C4 H41 0.963 no
C4 H42 0.964 no
C4 H43 0.960 no
C5 H51 0.962 no
C5 H52 0.963 no
C5 H53 0.969 no
C6 N7 1.465(6) yes
C6 H62 0.977 no
C6 H61 0.972 no
N7 C8 1.352(6) yes
N7 C11 1.381(6) yes
C8 N9 1.357(6) yes
N9 C10 1.366(6) yes
N9 C12 1.435(7) yes
C10 C11 1.352(8) yes
C10 H101 0.931 no
C11 H111 0.937 no
C12 C13 1.375(7) yes
C12 C18 1.384(7) yes
C13 C14 1.522(8) yes
C13 C15 1.396(8) yes
C14 H141 0.965 no
C14 H142 0.965 no
C14 H143 0.960 no
C15 C16 1.369(9) yes
C15 H151 0.933 no
C16 C17 1.390(9) yes
C16 C20 1.515(8) yes
C17 C18 1.407(8) yes
C17 H171 0.930 no
C18 C19 1.521(8) yes
C19 H191 0.960 no
C19 H193 0.959 no
C19 H192 0.967 no
C20 H201 0.959 no
C20 H203 0.967 no
C20 H202 0.962 no
C21 C22 1.525(7) yes
C21 H212 0.974 no
C21 H211 0.981 no
C22 C23 1.518(8) yes
C22 C24 1.524(10) yes
C22 H221 0.988 no
C23 H232 0.959 no
C23 H231 0.962 no
C23 H233 0.958 no
C24 H242 0.959 no
C24 H243 0.962 no
C24 H241 0.963 no
C25 C26 1.559(8) yes
C25 H252 0.969 no
C25 H251 0.974 no
C26 C27 1.513(9) yes
C26 C28 1.516(9) yes
C26 H261 0.985 no
C27 H272 0.969 no
C27 H271 0.967 no
C27 H273 0.962 no
C28 H282 0.957 no
C28 H283 0.961 no
C28 H281 0.964 no
Al29 O30 1.767(4) yes
Al29 C34 2.070(5) yes
Al29 C49 1.964(5) yes
Al29 C53 1.998(5) yes
O30 C31 1.412(7) yes
C31 C32 1.534(7) yes
C31 C47 1.515(8) yes
C31 C48 1.518(9) yes
C32 N33 1.478(6) yes
C32 H321 0.971 no
C32 H322 0.975 no
N33 C34 1.344(6) yes
N33 C46 1.374(7) yes
C34 N35 1.363(6) yes
N35 C36 1.449(7) yes
N35 C45 1.374(7) yes
C36 C37 1.388(8) yes
C36 C41 1.395(7) yes
C37 C38 1.382(8) yes
C37 C44 1.496(8) yes
C38 C39 1.376(10) yes
C38 H381 0.926 no
C39 C40 1.395(9) yes
C39 C43 1.525(8) yes
C40 C41 1.385(8) yes
C40 H401 0.934 no
C41 C42 1.509(8) yes
C42 H421 0.965 no
C42 H423 0.960 no
C42 H422 0.958 no
C43 H433 0.963 no
C43 H431 0.957 no
C43 H432 0.964 no
C44 H441 0.964 no
C44 H442 0.966 no
C44 H443 0.965 no
C45 C46 1.333(8) yes
C45 H451 0.921 no
C46 H461 0.936 no
C47 H473 0.967 no
C47 H472 0.962 no
C47 H471 0.964 no
C48 H481 0.964 no
C48 H482 0.965 no
C48 H483 0.961 no
C49 C50 1.519(8) yes
C49 H492 0.965 no
C49 H491 0.975 no
C50 C51 1.535(9) yes
C50 C52 1.531(8) yes
C50 H501 0.975 no
C51 H512 0.960 no
C51 H511 0.968 no
C51 H513 0.966 no
C52 H522 0.960 no
C52 H523 0.959 no
C52 H521 0.956 no
C53 C54 1.528(7) yes
C53 H532 0.979 no
C53 H531 0.976 no
C54 C55 1.538(7) yes
C54 C56 1.530(10) yes
C54 H541 0.994 no
C55 H552 0.957 no
C55 H551 0.964 no
C55 H553 0.965 no
C56 H562 0.956 no
C56 H563 0.963 no
C56 H561 0.967 no

loop_
_geom_hbond_atom_site_label_D
_geom_hbond_atom_site_label_H
_geom_hbond_atom_site_label_A
_geom_hbond_site_symmetry_A
_geom_hbond_angle_DHA
_geom_hbond_distance_DH
_geom_hbond_distance_HA
_geom_hbond_distance_DA
_geom_hbond_publ_flag
C10 H101 O2 3_465 163 0.93 2.55 3.447(9) yes
C45 H451 O30 3_455 166 0.92 2.54 3.435(9) yes
